data_4306600
loop_
_publ_author_name
'Emrah Giziroglu'
'Bruno Donnadieu'
'Guy Bertrand'

_publ_contact_author 'Prof G. Bertrand'
_publ_contact_author_address
;
University of California
UCR-CNRS Joint Research Lab
(UMR 2282) 
Department of Chemistry
Riverside, CA 92521 USA 
;
_publ_contact_author_email ' guy.bertrand@ucr.edu '
_publ_contact_author_fax 951-827-4713
_publ_section_title
;
Reluctance of 4-Chloro-5-metalla-1,3,2-diazaborolines To Undergo Metal
Halide \b-Elimination: An Opportunity for C-Functionalization of
1,3,2-Diazaborolines
;
_journal_name_full 'Inorganic Chemistry'
_journal_page_first 9751
_journal_page_last 9753
_journal_paper_doi 10.1021/ic801424k
_journal_volume 47
_journal_year 2008
_chemical_formula_moiety 'C38 H52 B Cl3 N3 Ti'
_chemical_formula_sum 'C38 H52 B Cl3 N3 Ti'
_chemical_formula_weight 715.89
_chemical_name_systematic
;

 ?

;
_space_group_IT_number 14
_symmetry_cell_setting monoclinic
_symmetry_space_group_name_Hall '-P 2yn'
_symmetry_space_group_name_H-M 'P 1 21/n 1'
_atom_sites_solution_hydrogens geom
_atom_sites_solution_primary direct
_atom_sites_solution_secondary difmap
_audit_creation_method SHELXL-97
_cell_angle_alpha 90.00
_cell_angle_beta 96.985(2)
_cell_angle_gamma 90.00
_cell_formula_units_Z 4
_cell_length_a 10.3795(12)
_cell_length_b 18.087(2)
_cell_length_c 21.526(2)
_cell_measurement_reflns_used 7625
_cell_measurement_temperature 100(2)
_cell_measurement_theta_max 27.42
_cell_measurement_theta_min 2.21
_cell_volume 4011.2(7)
_computing_cell_refinement 'Bruker APEX2'
_computing_data_collection 'Bruker APEX2'
_computing_data_reduction 'Bruker SAINT'
_computing_molecular_graphics Ortep3
_computing_publication_material 'Bruker SHELXTL'
_computing_structure_refinement 'SHELXL-97 (Sheldrick, 1997)'
_computing_structure_solution 'Bruker Sir97'
_diffrn_ambient_temperature 100(2)
_diffrn_measured_fraction_theta_full 0.978
_diffrn_measured_fraction_theta_max 0.978
_diffrn_measurement_device_type 'CCD area detector'
_diffrn_measurement_method 'phi and omega scans'
_diffrn_radiation_monochromator graphite
_diffrn_radiation_source 'fine-focus sealed tube'
_diffrn_radiation_type MoK\a
_diffrn_radiation_wavelength 0.71073
_diffrn_reflns_av_R_equivalents 0.0385
_diffrn_reflns_av_sigmaI/netI 0.0461
_diffrn_reflns_limit_h_max 11
_diffrn_reflns_limit_h_min -13
_diffrn_reflns_limit_k_max 24
_diffrn_reflns_limit_k_min -24
_diffrn_reflns_limit_l_max 28
_diffrn_reflns_limit_l_min -28
_diffrn_reflns_number 32616
_diffrn_reflns_theta_full 28.41
_diffrn_reflns_theta_max 28.41
_diffrn_reflns_theta_min 1.91
_exptl_absorpt_coefficient_mu 0.442
_exptl_absorpt_correction_T_max 0.9572
_exptl_absorpt_correction_T_min 0.8716
_exptl_absorpt_correction_type multi-scan
_exptl_absorpt_process_details multi-scan
_exptl_crystal_colour red
_exptl_crystal_density_diffrn 1.185
_exptl_crystal_density_meas 0
_exptl_crystal_density_method 'not measured'
_exptl_crystal_description 'prism frag'
_exptl_crystal_F_000 1516
_exptl_crystal_size_max 0.32
_exptl_crystal_size_mid 0.17
_exptl_crystal_size_min 0.10
_refine_diff_density_max 0.731
_refine_diff_density_min -0.314
_refine_diff_density_rms 0.060
_refine_ls_extinction_method none
_refine_ls_goodness_of_fit_ref 1.053
_refine_ls_hydrogen_treatment constr
_refine_ls_matrix_type full
_refine_ls_number_parameters 427
_refine_ls_number_reflns 9856
_refine_ls_number_restraints 0
_refine_ls_restrained_S_all 1.053
_refine_ls_R_factor_all 0.0719
_refine_ls_R_factor_gt 0.0470
_refine_ls_shift/su_max 0.001
_refine_ls_shift/su_mean 0.000
_refine_ls_structure_factor_coef Fsqd
_refine_ls_weighting_details 'calc w=1/[\s^2^(Fo^2^)+(0.0625P)^2^+0.7615P] where P=(Fo^2^+2Fc^2^)/3'
_refine_ls_weighting_scheme calc
_refine_ls_wR_factor_gt 0.1162
_refine_ls_wR_factor_ref 0.1272
_reflns_number_gt 7073
_reflns_number_total 9856
_reflns_threshold_expression >2sigma(I)
_cod_data_source_file ic801424k_si_002_1.cif
_cod_data_source_block 5
_cod_depositor_comments
;
The following automatic conversions were performed:
'_symmetry_cell_setting' value 'Monoclinic' changed to 'monoclinic'
according to '/home/saulius/struct/CIF-dictionaries/cif_core.dic'
dictionary named 'cif_core.dic' version 2.4.1 from 2010-06-29.

Automatic conversion script
Id: cif_fix_enum 1527 2010-12-29 10:47:43Z saulius 
;
_cod_original_cell_volume 4011.0(8)
_cod_database_code 4306600

loop_
_symmetry_equiv_pos_as_xyz
'x, y, z'
'-x+1/2, y+1/2, -z+1/2'
'-x, -y, -z'
'x-1/2, -y-1/2, z-1/2'

loop_
_atom_site_label
_atom_site_type_symbol
_atom_site_fract_x
_atom_site_fract_y
_atom_site_fract_z
_atom_site_U_iso_or_equiv
_atom_site_adp_type
_atom_site_occupancy
_atom_site_symmetry_multiplicity
_atom_site_calc_flag
_atom_site_refinement_flags
_atom_site_disorder_assembly
_atom_site_disorder_group
Ti1 Ti 0.14498(4) 0.233711(19) 0.919501(16) 0.02482(10) Uani 1 1 d . . .
Cl1 Cl 0.35668(6) 0.21457(3) 0.94241(3) 0.03685(14) Uani 1 1 d . . .
Cl2 Cl 0.06774(6) 0.31267(3) 0.98536(2) 0.03675(15) Uani 1 1 d . . .
Cl3 Cl 0.18520(6) 0.13966(2) 0.78019(2) 0.02998(13) Uani 1 1 d . . .
B1 B 0.0867(2) 0.34465(12) 0.73641(10) 0.0217(4) Uani 1 1 d . . .
N1 N 0.12113(16) 0.26872(8) 0.72262(7) 0.0204(3) Uani 1 1 d . . .
N2 N 0.08395(17) 0.34417(8) 0.80287(7) 0.0216(3) Uani 1 1 d . . .
N3 N 0.05358(18) 0.14700(9) 0.92382(8) 0.0282(4) Uani 1 1 d . . .
C1 C 0.1145(2) 0.27314(10) 0.82854(8) 0.0223(4) Uani 1 1 d . . .
C2 C 0.1362(2) 0.23043(10) 0.77850(9) 0.0215(4) Uani 1 1 d . . .
C3 C 0.0557(2) 0.40976(10) 0.68887(9) 0.0238(4) Uani 1 1 d . . .
C4 C 0.0372(2) 0.48243(11) 0.70865(9) 0.0292(5) Uani 1 1 d . . .
H4 H 0.0488 0.4930 0.7522 0.035 Uiso 1 1 calc R . .
C5 C 0.0027(2) 0.53937(11) 0.66681(10) 0.0336(5) Uani 1 1 d . . .
H5 H -0.0085 0.5880 0.6819 0.040 Uiso 1 1 calc R . .
C6 C -0.0155(2) 0.52562(12) 0.60335(10) 0.0357(5) Uani 1 1 d . . .
H6 H -0.0407 0.5644 0.5747 0.043 Uiso 1 1 calc R . .
C7 C 0.0033(2) 0.45490(12) 0.58181(10) 0.0368(5) Uani 1 1 d . . .
H7 H -0.0089 0.4450 0.5381 0.044 Uiso 1 1 calc R . .
C8 C 0.0403(2) 0.39811(11) 0.62412(9) 0.0301(5) Uani 1 1 d . . .
H8 H 0.0554 0.3502 0.6085 0.036 Uiso 1 1 calc R . .
C9 C 0.13066(19) 0.23278(10) 0.66357(8) 0.0212(4) Uani 1 1 d . . .
C10 C 0.2501(2) 0.23154(11) 0.63992(9) 0.0267(4) Uani 1 1 d . . .
C11 C 0.2538(2) 0.19961(12) 0.58114(9) 0.0328(5) Uani 1 1 d . . .
H11 H 0.3338 0.1977 0.5639 0.039 Uiso 1 1 calc R . .
C12 C 0.1437(2) 0.17091(12) 0.54769(9) 0.0342(5) Uani 1 1 d . . .
H12 H 0.1474 0.1514 0.5070 0.041 Uiso 1 1 calc R . .
C13 C 0.0281(2) 0.17037(12) 0.57317(9) 0.0325(5) Uani 1 1 d . . .
H13 H -0.0467 0.1490 0.5502 0.039 Uiso 1 1 calc R . .
C14 C 0.0188(2) 0.20059(10) 0.63214(9) 0.0255(4) Uani 1 1 d . . .
C15 C 0.3716(2) 0.26260(15) 0.67630(11) 0.0401(6) Uani 1 1 d . . .
H15 H 0.3479 0.2840 0.7162 0.048 Uiso 1 1 calc R . .
C16 C 0.4289(3) 0.32428(16) 0.63972(15) 0.0611(8) Uani 1 1 d . . .
H16A H 0.4546 0.3042 0.6008 0.092 Uiso 1 1 calc R . .
H16B H 0.5051 0.3452 0.6650 0.092 Uiso 1 1 calc R . .
H16C H 0.3638 0.3631 0.6299 0.092 Uiso 1 1 calc R . .
C17 C 0.4724(3) 0.20210(18) 0.69279(14) 0.0600(8) Uani 1 1 d . . .
H17A H 0.4331 0.1616 0.7141 0.090 Uiso 1 1 calc R . .
H17B H 0.5458 0.2224 0.7205 0.090 Uiso 1 1 calc R . .
H17C H 0.5029 0.1835 0.6544 0.090 Uiso 1 1 calc R . .
C18 C -0.1078(2) 0.19870(12) 0.66018(10) 0.0328(5) Uani 1 1 d . . .
H18 H -0.0881 0.2103 0.7058 0.039 Uiso 1 1 calc R . .
C19 C -0.2015(3) 0.25774(14) 0.63090(14) 0.0471(6) Uani 1 1 d . . .
H19A H -0.1600 0.3064 0.6359 0.071 Uiso 1 1 calc R . .
H19B H -0.2803 0.2575 0.6518 0.071 Uiso 1 1 calc R . .
H19C H -0.2242 0.2471 0.5863 0.071 Uiso 1 1 calc R . .
C20 C -0.1716(3) 0.12314(14) 0.65461(15) 0.0524(7) Uani 1 1 d . . .
H20A H -0.1980 0.1118 0.6104 0.079 Uiso 1 1 calc R . .
H20B H -0.2481 0.1231 0.6772 0.079 Uiso 1 1 calc R . .
H20C H -0.1098 0.0857 0.6727 0.079 Uiso 1 1 calc R . .
C21 C 0.0516(2) 0.40328(10) 0.84280(8) 0.0237(4) Uani 1 1 d . . .
C22 C -0.0789(2) 0.41550(12) 0.84961(10) 0.0324(5) Uani 1 1 d . . .
C23 C -0.1076(3) 0.47445(13) 0.88751(11) 0.0437(6) Uani 1 1 d . . .
H23 H -0.1955 0.4843 0.8928 0.052 Uiso 1 1 calc R . .
C24 C -0.0115(3) 0.51824(13) 0.91713(11) 0.0498(7) Uani 1 1 d . . .
H24 H -0.0334 0.5586 0.9420 0.060 Uiso 1 1 calc R . .
C25 C 0.1160(3) 0.50420(12) 0.91111(10) 0.0426(6) Uani 1 1 d . . .
H25 H 0.1814 0.5347 0.9326 0.051 Uiso 1 1 calc R . .
C26 C 0.1523(2) 0.44601(10) 0.87395(9) 0.0291(5) Uani 1 1 d . . .
C27 C -0.1879(2) 0.36809(14) 0.81781(12) 0.0431(6) Uani 1 1 d . . .
H27 H -0.1477 0.3238 0.8001 0.052 Uiso 1 1 calc R . .
C28 C -0.2642(3) 0.41006(18) 0.76309(13) 0.0575(8) Uani 1 1 d . . .
H28A H -0.3029 0.4546 0.7790 0.086 Uiso 1 1 calc R . .
H28B H -0.3329 0.3782 0.7426 0.086 Uiso 1 1 calc R . .
H28C H -0.2052 0.4242 0.7328 0.086 Uiso 1 1 calc R . .
C29 C -0.2785(3) 0.34058(17) 0.86343(16) 0.0637(8) Uani 1 1 d . . .
H29A H -0.2279 0.3148 0.8983 0.096 Uiso 1 1 calc R . .
H29B H -0.3424 0.3066 0.8418 0.096 Uiso 1 1 calc R . .
H29C H -0.3235 0.3827 0.8796 0.096 Uiso 1 1 calc R . .
C30 C 0.2927(2) 0.43004(11) 0.86846(10) 0.0347(5) Uani 1 1 d . . .
H30 H 0.2991 0.3775 0.8546 0.042 Uiso 1 1 calc R . .
C31 C 0.3442(3) 0.47956(16) 0.81917(13) 0.0544(7) Uani 1 1 d . . .
H31A H 0.2930 0.4713 0.7784 0.082 Uiso 1 1 calc R . .
H31B H 0.4353 0.4675 0.8164 0.082 Uiso 1 1 calc R . .
H31C H 0.3372 0.5315 0.8312 0.082 Uiso 1 1 calc R . .
C32 C 0.3787(3) 0.43876(16) 0.93120(12) 0.0561(8) Uani 1 1 d . . .
H32A H 0.3840 0.4911 0.9429 0.084 Uiso 1 1 calc R . .
H32B H 0.4659 0.4200 0.9273 0.084 Uiso 1 1 calc R . .
H32C H 0.3412 0.4107 0.9636 0.084 Uiso 1 1 calc R . .
C33 C 0.0857(2) 0.07475(11) 0.95467(11) 0.0361(5) Uani 1 1 d . . .
H33 H 0.0026 0.0477 0.9573 0.043 Uiso 1 1 calc R . .
C34 C 0.1516(3) 0.08624(13) 1.02060(12) 0.0444(6) Uani 1 1 d . . .
H34A H 0.2343 0.1120 1.0192 0.067 Uiso 1 1 calc R . .
H34B H 0.1678 0.0382 1.0411 0.067 Uiso 1 1 calc R . .
H34C H 0.0955 0.1160 1.0443 0.067 Uiso 1 1 calc R . .
C35 C 0.1679(3) 0.02844(13) 0.91547(13) 0.0578(8) Uani 1 1 d . . .
H35A H 0.1203 0.0205 0.8738 0.087 Uiso 1 1 calc R . .
H35B H 0.1870 -0.0194 0.9359 0.087 Uiso 1 1 calc R . .
H35C H 0.2494 0.0544 0.9114 0.087 Uiso 1 1 calc R . .
C36 C -0.0849(2) 0.16166(13) 0.89962(10) 0.0349(5) Uani 1 1 d . . .
C37 C -0.1740(3) 0.15848(14) 0.95120(12) 0.0436(6) Uani 1 1 d . . .
H37A H -0.1761 0.1079 0.9673 0.065 Uiso 1 1 calc R . .
H37B H -0.2618 0.1736 0.9341 0.065 Uiso 1 1 calc R . .
H37C H -0.1411 0.1920 0.9853 0.065 Uiso 1 1 calc R . .
C38 C -0.1322(3) 0.11090(16) 0.84493(12) 0.0496(7) Uani 1 1 d . . .
H38A H -0.0745 0.1156 0.8123 0.074 Uiso 1 1 calc R . .
H38B H -0.2206 0.1249 0.8278 0.074 Uiso 1 1 calc R . .
H38C H -0.1317 0.0596 0.8596 0.074 Uiso 1 1 calc R . .

loop_
_atom_site_aniso_label
_atom_site_aniso_U_11
_atom_site_aniso_U_22
_atom_site_aniso_U_33
_atom_site_aniso_U_23
_atom_site_aniso_U_13
_atom_site_aniso_U_12
Ti1 0.0346(2) 0.01909(17) 0.02126(18) 0.00115(13) 0.00539(15) 0.00000(15)
Cl1 0.0357(3) 0.0341(3) 0.0399(3) 0.0037(2) 0.0012(2) -0.0020(2)
Cl2 0.0588(4) 0.0264(2) 0.0267(2) -0.0017(2) 0.0118(2) 0.0059(2)
Cl3 0.0448(3) 0.0178(2) 0.0289(2) -0.00077(18) 0.0109(2) 0.0053(2)
B1 0.0216(12) 0.0214(10) 0.0221(10) -0.0020(8) 0.0026(9) -0.0005(9)
N1 0.0216(9) 0.0208(7) 0.0189(7) -0.0020(6) 0.0035(6) -0.0002(6)
N2 0.0298(10) 0.0165(7) 0.0185(7) -0.0012(6) 0.0032(7) 0.0025(7)
N3 0.0323(11) 0.0224(8) 0.0307(9) 0.0023(7) 0.0068(8) -0.0007(7)
C1 0.0274(11) 0.0180(9) 0.0218(9) -0.0007(7) 0.0048(8) 0.0009(8)
C2 0.0248(11) 0.0153(8) 0.0251(9) 0.0005(7) 0.0054(8) 0.0012(7)
C3 0.0227(11) 0.0237(9) 0.0245(9) 0.0001(8) 0.0008(8) -0.0002(8)
C4 0.0375(13) 0.0255(10) 0.0231(10) 0.0004(8) -0.0023(9) 0.0026(9)
C5 0.0429(14) 0.0230(10) 0.0338(11) 0.0018(9) 0.0002(10) 0.0038(9)
C6 0.0444(15) 0.0300(11) 0.0314(11) 0.0103(9) -0.0002(10) 0.0010(10)
C7 0.0513(16) 0.0364(12) 0.0215(10) 0.0046(9) -0.0004(10) -0.0013(11)
C8 0.0402(14) 0.0258(10) 0.0244(10) 0.0006(8) 0.0042(9) -0.0019(9)
C9 0.0251(11) 0.0199(9) 0.0187(9) -0.0019(7) 0.0028(8) 0.0007(8)
C10 0.0258(12) 0.0305(10) 0.0237(10) -0.0026(8) 0.0033(8) 0.0008(9)
C11 0.0327(13) 0.0388(12) 0.0289(11) -0.0027(9) 0.0120(10) 0.0056(10)
C12 0.0498(16) 0.0319(11) 0.0211(10) -0.0072(8) 0.0048(10) 0.0014(10)
C13 0.0383(14) 0.0314(11) 0.0258(10) -0.0052(9) -0.0043(9) -0.0049(9)
C14 0.0274(12) 0.0229(9) 0.0255(10) -0.0018(8) 0.0004(8) -0.0016(8)
C15 0.0245(13) 0.0648(16) 0.0314(11) -0.0099(11) 0.0054(9) -0.0051(11)
C16 0.0417(18) 0.0531(16) 0.083(2) 0.0056(15) -0.0141(15) -0.0142(13)
C17 0.0291(15) 0.086(2) 0.0623(18) 0.0275(16) -0.0046(13) -0.0046(14)
C18 0.0252(12) 0.0389(12) 0.0336(11) -0.0036(9) 0.0004(9) -0.0085(9)
C19 0.0292(14) 0.0437(14) 0.0687(18) 0.0009(12) 0.0071(12) 0.0001(11)
C20 0.0394(16) 0.0408(14) 0.078(2) 0.0049(13) 0.0122(14) -0.0104(12)
C21 0.0364(13) 0.0168(8) 0.0178(9) 0.0014(7) 0.0033(8) 0.0054(8)
C22 0.0418(14) 0.0288(10) 0.0270(10) -0.0004(8) 0.0063(9) 0.0112(10)
C23 0.0577(18) 0.0376(12) 0.0372(13) -0.0023(10) 0.0118(12) 0.0218(12)
C24 0.085(2) 0.0310(12) 0.0320(12) -0.0104(10) 0.0014(13) 0.0230(13)
C25 0.074(2) 0.0220(10) 0.0279(11) -0.0054(9) -0.0098(12) 0.0051(11)
C26 0.0469(14) 0.0176(9) 0.0210(9) 0.0038(7) -0.0032(9) 0.0027(9)
C27 0.0308(14) 0.0430(13) 0.0565(15) -0.0097(11) 0.0096(12) 0.0073(11)
C28 0.0379(17) 0.076(2) 0.0560(17) -0.0119(15) -0.0052(13) 0.0048(14)
C29 0.0446(18) 0.0574(17) 0.093(2) 0.0074(16) 0.0256(17) 0.0080(14)
C30 0.0417(14) 0.0227(10) 0.0367(12) 0.0032(9) -0.0072(10) -0.0058(9)
C31 0.0465(17) 0.0619(17) 0.0512(16) 0.0205(13) -0.0087(13) -0.0157(14)
C32 0.060(2) 0.0527(16) 0.0492(16) 0.0116(13) -0.0196(14) 0.0022(14)
C33 0.0434(15) 0.0220(10) 0.0443(13) 0.0093(9) 0.0113(11) -0.0024(9)
C34 0.0476(16) 0.0331(12) 0.0511(15) 0.0173(11) 0.0006(12) 0.0004(11)
C35 0.086(2) 0.0241(11) 0.0681(19) 0.0113(12) 0.0297(17) 0.0126(13)
C36 0.0309(13) 0.0376(12) 0.0373(12) 0.0050(10) 0.0088(10) -0.0041(10)
C37 0.0393(15) 0.0412(13) 0.0533(15) 0.0084(11) 0.0178(12) -0.0019(11)
C38 0.0410(16) 0.0632(17) 0.0445(14) -0.0023(12) 0.0045(12) -0.0142(13)

loop_
_atom_type_symbol
_atom_type_description
_atom_type_scat_dispersion_real
_atom_type_scat_dispersion_imag
_atom_type_scat_source
C C 0.0033 0.0016 'International Tables Vol C Tables 4.2.6.8 and 6.1.1.4'
H H 0.0000 0.0000 'International Tables Vol C Tables 4.2.6.8 and 6.1.1.4'
B B 0.0013 0.0007 'International Tables Vol C Tables 4.2.6.8 and 6.1.1.4'
N N 0.0061 0.0033 'International Tables Vol C Tables 4.2.6.8 and 6.1.1.4'
Cl Cl 0.1484 0.1585 'International Tables Vol C Tables 4.2.6.8 and 6.1.1.4'
Ti Ti 0.2776 0.4457 'International Tables Vol C Tables 4.2.6.8 and 6.1.1.4'

loop_
_geom_angle_atom_site_label_1
_geom_angle_atom_site_label_2
_geom_angle_atom_site_label_3
_geom_angle
_geom_angle_site_symmetry_1
_geom_angle_site_symmetry_3
_geom_angle_publ_flag
N3 Ti1 C1 108.70(8) . . ?
N3 Ti1 Cl1 110.99(6) . . ?
C1 Ti1 Cl1 107.26(6) . . ?
N3 Ti1 Cl2 106.63(6) . . ?
C1 Ti1 Cl2 110.81(5) . . ?
Cl1 Ti1 Cl2 112.43(3) . . ?
N3 Ti1 C36 31.58(7) . . ?
C1 Ti1 C36 89.20(7) . . ?
Cl1 Ti1 C36 142.17(5) . . ?
Cl2 Ti1 C36 91.76(5) . . ?
N2 B1 N1 103.43(16) . . ?
N2 B1 C3 128.93(17) . . ?
N1 B1 C3 127.61(17) . . ?
C2 N1 C9 121.97(15) . . ?
C2 N1 B1 107.44(15) . . ?
C9 N1 B1 130.44(15) . . ?
C1 N2 B1 111.30(15) . . ?
C1 N2 C21 119.88(14) . . ?
B1 N2 C21 128.79(15) . . ?
C33 N3 C36 117.85(17) . . ?
C33 N3 Ti1 133.06(15) . . ?
C36 N3 Ti1 108.15(13) . . ?
C2 C1 N2 104.79(15) . . ?
C2 C1 Ti1 121.99(14) . . ?
N2 C1 Ti1 132.91(13) . . ?
C1 C2 N1 113.03(16) . . ?
C1 C2 Cl3 126.90(15) . . ?
N1 C2 Cl3 120.00(14) . . ?
C8 C3 C4 116.12(18) . . ?
C8 C3 B1 121.78(17) . . ?
C4 C3 B1 122.06(17) . . ?
C5 C4 C3 122.24(19) . . ?
C6 C5 C4 120.20(19) . . ?
C5 C6 C7 119.44(19) . . ?
C6 C7 C8 120.1(2) . . ?
C7 C8 C3 121.90(19) . . ?
C10 C9 C14 122.60(17) . . ?
C10 C9 N1 119.20(17) . . ?
C14 C9 N1 118.20(17) . . ?
C11 C10 C9 117.47(19) . . ?
C11 C10 C15 120.67(19) . . ?
C9 C10 C15 121.86(18) . . ?
C12 C11 C10 121.1(2) . . ?
C11 C12 C13 120.16(19) . . ?
C12 C13 C14 121.2(2) . . ?
C13 C14 C9 117.28(19) . . ?
C13 C14 C18 120.88(19) . . ?
C9 C14 C18 121.84(17) . . ?
C10 C15 C17 111.1(2) . . ?
C10 C15 C16 111.0(2) . . ?
C17 C15 C16 110.2(2) . . ?
C14 C18 C20 112.38(19) . . ?
C14 C18 C19 111.10(19) . . ?
C20 C18 C19 110.4(2) . . ?
C22 C21 C26 122.54(18) . . ?
C22 C21 N2 118.72(18) . . ?
C26 C21 N2 118.74(18) . . ?
C23 C22 C21 117.4(2) . . ?
C23 C22 C27 119.7(2) . . ?
C21 C22 C27 122.90(18) . . ?
C24 C23 C22 121.2(2) . . ?
C25 C24 C23 120.4(2) . . ?
C24 C25 C26 121.6(2) . . ?
C25 C26 C21 116.7(2) . . ?
C25 C26 C30 121.3(2) . . ?
C21 C26 C30 121.94(18) . . ?
C22 C27 C29 112.3(2) . . ?
C22 C27 C28 110.7(2) . . ?
C29 C27 C28 110.8(2) . . ?
C26 C30 C31 111.40(19) . . ?
C26 C30 C32 112.1(2) . . ?
C31 C30 C32 109.5(2) . . ?
N3 C33 C34 110.49(18) . . ?
N3 C33 C35 110.30(18) . . ?
C34 C33 C35 112.1(2) . . ?
N3 C36 C38 111.59(19) . . ?
N3 C36 C37 112.42(19) . . ?
C38 C36 C37 111.8(2) . . ?
N3 C36 Ti1 40.27(9) . . ?
C38 C36 Ti1 127.30(16) . . ?
C37 C36 Ti1 120.15(16) . . ?

loop_
_geom_bond_atom_site_label_1
_geom_bond_atom_site_label_2
_geom_bond_distance
_geom_bond_site_symmetry_2
_geom_bond_publ_flag
Ti1 N3 1.8411(17) . ?
Ti1 C1 2.0716(19) . ?
Ti1 Cl1 2.2199(8) . ?
Ti1 Cl2 2.2290(6) . ?
Ti1 C36 2.707(2) . ?
Cl3 C2 1.7178(18) . ?
B1 N2 1.434(2) . ?
B1 N1 1.459(3) . ?
B1 C3 1.568(3) . ?
N1 C2 1.380(2) . ?
N1 C9 1.442(2) . ?
N2 C1 1.419(2) . ?
N2 C21 1.437(2) . ?
N3 C33 1.485(3) . ?
N3 C36 1.492(3) . ?
C1 C2 1.366(3) . ?
C3 C8 1.399(3) . ?
C3 C4 1.402(3) . ?
C4 C5 1.386(3) . ?
C5 C6 1.379(3) . ?
C6 C7 1.383(3) . ?
C7 C8 1.395(3) . ?
C9 C10 1.396(3) . ?
C9 C14 1.398(3) . ?
C10 C11 1.396(3) . ?
C10 C15 1.510(3) . ?
C11 C12 1.376(3) . ?
C12 C13 1.379(3) . ?
C13 C14 1.396(3) . ?
C14 C18 1.512(3) . ?
C15 C17 1.525(4) . ?
C15 C16 1.527(4) . ?
C18 C20 1.517(3) . ?
C18 C19 1.527(3) . ?
C21 C22 1.397(3) . ?
C21 C26 1.403(3) . ?
C22 C23 1.397(3) . ?
C22 C27 1.515(3) . ?
C23 C24 1.369(4) . ?
C24 C25 1.369(4) . ?
C25 C26 1.401(3) . ?
C26 C30 1.504(3) . ?
C27 C29 1.523(4) . ?
C27 C28 1.537(4) . ?
C30 C31 1.534(3) . ?
C30 C32 1.534(3) . ?
C33 C34 1.513(3) . ?
C33 C35 1.522(3) . ?
C36 C38 1.526(3) . ?
C36 C37 1.530(3) . ?
